data_7150520
loop_
_publ_author_name
'Chambers, Richard D.'
'Hoskin, Philip R.'
'Kenwright, Alan R.'
'Khalil, Ali'
'Richmond, Paul'
'Sandford, Graham'
'Yufit, Dmitrii S.'
'Howard, Judith A. K.'

_publ_section_title
;
 Polyhalogenated heterocyclic compounds. Macrocycles from
 perfluoro-4-isopropylpyridinePart 50. For part 49 see ref. 1.
;
_journal_issue 12
_journal_name_full 'Organic &amp;  Biomolecular Chemistry'
_journal_page_first 2137
_journal_paper_doi 10.1039/b303443g
_journal_volume 1
_journal_year 2003
_chemical_formula_sum 'C24 H16 F18 N2 O6'
_chemical_formula_weight 770.39
_chemical_name_systematic
; 
? 
;
_space_group_IT_number 14
_symmetry_cell_setting monoclinic
_symmetry_space_group_name_Hall '-P 2ybc'
_symmetry_space_group_name_H-M 'P 1 21/c 1'
_atom_sites_solution_hydrogens difmap
_atom_sites_solution_primary direct
_atom_sites_solution_secondary difmap
_audit_creation_method SHELXL-97
_cell_angle_alpha 90.00
_cell_angle_beta 102.960(1)
_cell_angle_gamma 90.00
_cell_formula_units_Z 4
_cell_length_a 11.0542(4)
_cell_length_b 14.1784(5)
_cell_length_c 18.7552(6)
_cell_measurement_reflns_used 5732
_cell_measurement_temperature 120(2)
_cell_measurement_theta_max 24.6
_cell_measurement_theta_min 2.4
_cell_volume 2864.64(17)
_computing_cell_refinement 'Bruker SMART'
_computing_data_collection 'Bruker SMART'
_computing_data_reduction 'Bruker SHELXTL'
_computing_molecular_graphics 'Bruker SHELXTL'
_computing_publication_material 'Bruker SHELXTL'
_computing_structure_refinement 'SHELXL-97 (Sheldrick, 1997)'
_computing_structure_solution 'SHELXS-97 (Sheldrick, 1990)'
_diffrn_ambient_temperature 120(2)
_diffrn_detector_area_resol_mean 8
_diffrn_measured_fraction_theta_full 0.916
_diffrn_measured_fraction_theta_max 0.916
_diffrn_measurement_device_type 'Bruker SMART CCD'
_diffrn_measurement_method \w-scan
_diffrn_radiation_monochromator graphite
_diffrn_radiation_source 'fine-focus sealed tube'
_diffrn_radiation_type MoK\a
_diffrn_radiation_wavelength 0.71073
_diffrn_reflns_av_R_equivalents 0.0287
_diffrn_reflns_av_sigmaI/netI 0.0182
_diffrn_reflns_limit_h_max 14
_diffrn_reflns_limit_h_min -14
_diffrn_reflns_limit_k_max 19
_diffrn_reflns_limit_k_min -19
_diffrn_reflns_limit_l_max 26
_diffrn_reflns_limit_l_min -26
_diffrn_reflns_number 33009
_diffrn_reflns_theta_full 30.20
_diffrn_reflns_theta_max 30.20
_diffrn_reflns_theta_min 1.89
_diffrn_standards_decay_% 0
_exptl_absorpt_coefficient_mu 0.202
_exptl_absorpt_correction_T_max 0.9382
_exptl_absorpt_correction_T_min 0.9308
_exptl_absorpt_correction_type none
_exptl_crystal_colour colourless
_exptl_crystal_density_diffrn 1.786
_exptl_crystal_density_method 'not measured'
_exptl_crystal_description cube
_exptl_crystal_F_000 1536
_exptl_crystal_size_max 0.36
_exptl_crystal_size_mid 0.32
_exptl_crystal_size_min 0.32
_refine_diff_density_max 0.674
_refine_diff_density_min -0.314
_refine_diff_density_rms 0.056
_refine_ls_extinction_method none
_refine_ls_goodness_of_fit_ref 1.053
_refine_ls_hydrogen_treatment refall
_refine_ls_matrix_type full
_refine_ls_number_parameters 515
_refine_ls_number_reflns 7801
_refine_ls_number_restraints 0
_refine_ls_restrained_S_all 1.053
_refine_ls_R_factor_all 0.0532
_refine_ls_R_factor_gt 0.0439
_refine_ls_shift/su_max 0.001
_refine_ls_shift/su_mean 0.000
_refine_ls_structure_factor_coef Fsqd
_refine_ls_weighting_details 'calc w=1/[\s^2^(Fo^2^)+(0.0500P)^2^+2.0000P] where P=(Fo^2^+2Fc^2^)/3'
_refine_ls_weighting_scheme calc
_refine_ls_wR_factor_gt 0.1101
_refine_ls_wR_factor_ref 0.1175
_reflns_number_gt 6566
_reflns_number_total 7801
_reflns_threshold_expression >2sigma(I)
_cod_data_source_file b303443g.txt
_cod_data_source_block s138
_cod_original_sg_symbol_H-M P21/c
_cod_database_code 7150520

loop_
_symmetry_equiv_pos_as_xyz
'x, y, z'
'-x, y+1/2, -z+1/2'
'-x, -y, -z'
'x, -y-1/2, z-1/2'

loop_
_atom_site_label
_atom_site_type_symbol
_atom_site_fract_x
_atom_site_fract_y
_atom_site_fract_z
_atom_site_U_iso_or_equiv
_atom_site_adp_type
_atom_site_occupancy
_atom_site_symmetry_multiplicity
_atom_site_calc_flag
_atom_site_refinement_flags
_atom_site_disorder_assembly
_atom_site_disorder_group
O1 O 0.48760(11) 0.76539(8) 0.74768(6) 0.0249(2) Uani 1 1 d . . .
O2 O 0.35690(12) 0.89455(8) 0.64123(6) 0.0272(2) Uani 1 1 d . . .
O3 O 0.53169(10) 1.02018(9) 0.59030(6) 0.0257(2) Uani 1 1 d . . .
O4 O 0.53814(10) 1.04922(8) 0.83950(6) 0.0238(2) Uani 1 1 d . . .
O5 O 0.36114(11) 0.94170(8) 0.89712(6) 0.0246(2) Uani 1 1 d . . .
O6 O 0.44361(10) 0.77572(8) 0.98759(6) 0.0239(2) Uani 1 1 d . . .
N1 N 0.46588(11) 0.76563(9) 0.86756(7) 0.0203(2) Uani 1 1 d . . .
N2 N 0.53081(11) 1.03696(9) 0.71465(7) 0.0196(2) Uani 1 1 d . . .
C1 C 0.51619(13) 0.76964(10) 0.93832(8) 0.0202(3) Uani 1 1 d . . .
C2 C 0.64472(14) 0.76690(11) 0.96466(8) 0.0218(3) Uani 1 1 d . . .
C3 C 0.72434(14) 0.76541(10) 0.91597(8) 0.0220(3) Uani 1 1 d . . .
C4 C 0.66775(14) 0.76437(11) 0.84202(9) 0.0230(3) Uani 1 1 d . . .
C5 C 0.53788(14) 0.76491(10) 0.82000(8) 0.0209(3) Uani 1 1 d . . .
C6 C 0.35375(15) 0.77534(11) 0.72732(9) 0.0246(3) Uani 1 1 d . . .
C7 C 0.32086(17) 0.79951(11) 0.64716(9) 0.0273(3) Uani 1 1 d . . .
C8 C 0.34161(15) 0.92707(11) 0.56829(8) 0.0247(3) Uani 1 1 d . . .
C9 C 0.39744(14) 1.02432(11) 0.57111(8) 0.0216(3) Uani 1 1 d . . .
C10 C 0.59070(14) 1.02072(10) 0.66162(8) 0.0208(3) Uani 1 1 d . . .
C11 C 0.71835(14) 1.00603(11) 0.67671(8) 0.0232(3) Uani 1 1 d . . .
C12 C 0.78915(14) 1.00865(11) 0.74811(8) 0.0227(3) Uani 1 1 d . . .
C13 C 0.72341(14) 1.02335(11) 0.80249(8) 0.0232(3) Uani 1 1 d . . .
C14 C 0.59473(13) 1.03607(10) 0.78351(8) 0.0197(3) Uani 1 1 d . . .
C15 C 0.40503(14) 1.06492(11) 0.82142(8) 0.0228(3) Uani 1 1 d . . .
C16 C 0.35793(15) 1.04136(11) 0.88869(9) 0.0230(3) Uani 1 1 d . . .
C17 C 0.30437(15) 0.91082(12) 0.95400(9) 0.0252(3) Uani 1 1 d . . .
C18 C 0.31528(14) 0.80475(12) 0.95924(9) 0.0250(3) Uani 1 1 d . . .
C19 C 0.86583(14) 0.76127(12) 0.94186(9) 0.0253(3) Uani 1 1 d . . .
C20 C 0.90869(15) 0.65787(13) 0.95844(11) 0.0320(4) Uani 1 1 d . . .
C21 C 0.92244(16) 0.82770(15) 1.00734(10) 0.0354(4) Uani 1 1 d . . .
C22 C 0.93074(15) 1.00575(13) 0.76479(9) 0.0287(3) Uani 1 1 d . . .
C23 C 0.97940(16) 1.10486(15) 0.74927(10) 0.0353(4) Uani 1 1 d . . .
C24 C 0.98814(17) 0.92548(15) 0.72592(11) 0.0387(4) Uani 1 1 d . . .
F1 F 0.69087(9) 0.76533(7) 1.03735(5) 0.0288(2) Uani 1 1 d . . .
F2 F 0.73234(9) 0.76170(8) 0.78907(5) 0.0315(2) Uani 1 1 d . . .
F3 F 0.92073(9) 0.79072(8) 0.88668(6) 0.0336(2) Uani 1 1 d . . .
F4 F 0.87407(10) 0.60705(8) 0.89798(7) 0.0388(3) Uani 1 1 d . . .
F5 F 0.85953(10) 0.61926(9) 1.01001(7) 0.0412(3) Uani 1 1 d . . .
F6 F 1.03264(10) 0.65294(9) 0.98023(8) 0.0476(3) Uani 1 1 d . . .
F7 F 0.92754(11) 0.78674(11) 1.07173(6) 0.0492(3) Uani 1 1 d . . .
F8 F 1.03866(10) 0.85008(10) 1.00506(7) 0.0495(3) Uani 1 1 d . . .
F9 F 0.85722(11) 0.90689(9) 1.00431(7) 0.0459(3) Uani 1 1 d . . .
F10 F 0.77263(9) 0.99142(8) 0.61993(5) 0.0322(2) Uani 1 1 d . . .
F11 F 0.77984(9) 1.02945(9) 0.87399(5) 0.0365(3) Uani 1 1 d . . .
F12 F 0.97752(10) 0.99085(9) 0.83840(6) 0.0401(3) Uani 1 1 d . . .
F13 F 0.94403(12) 1.16757(9) 0.79374(7) 0.0468(3) Uani 1 1 d . . .
F14 F 0.93412(10) 1.13259(8) 0.68103(6) 0.0368(2) Uani 1 1 d . . .
F15 F 1.10310(10) 1.10597(11) 0.76198(7) 0.0531(4) Uani 1 1 d . . .
F16 F 1.00778(11) 0.95127(9) 0.66115(6) 0.0425(3) Uani 1 1 d . . .
F17 F 0.91492(12) 0.85006(9) 0.71639(8) 0.0511(3) Uani 1 1 d . . .
F18 F 1.09814(12) 0.90045(12) 0.76757(8) 0.0610(4) Uani 1 1 d . . .
H61 H 0.3290(18) 0.8260(14) 0.7543(10) 0.023(5) Uiso 1 1 d . . .
H62 H 0.319(2) 0.7170(16) 0.7368(11) 0.031(5) Uiso 1 1 d . . .
H71 H 0.363(2) 0.7566(15) 0.6194(12) 0.032(5) Uiso 1 1 d . . .
H72 H 0.231(2) 0.7907(15) 0.6296(11) 0.029(5) Uiso 1 1 d . . .
H81 H 0.3824(19) 0.8862(15) 0.5394(11) 0.027(5) Uiso 1 1 d . . .
H82 H 0.252(2) 0.9302(16) 0.5435(13) 0.040(6) Uiso 1 1 d . . .
H91 H 0.3660(18) 1.0632(14) 0.6046(10) 0.022(4) Uiso 1 1 d . . .
H92 H 0.3780(18) 1.0532(14) 0.5224(11) 0.023(5) Uiso 1 1 d . . .
H151 H 0.366(2) 1.0249(15) 0.7820(12) 0.030(5) Uiso 1 1 d . . .
H152 H 0.3877(19) 1.1291(16) 0.8077(11) 0.029(5) Uiso 1 1 d . . .
H161 H 0.2732(18) 1.0648(13) 0.8835(10) 0.021(4) Uiso 1 1 d . . .
H162 H 0.408(2) 1.0724(16) 0.9322(12) 0.034(5) Uiso 1 1 d . . .
H171 H 0.3428(19) 0.9396(14) 0.9999(11) 0.026(5) Uiso 1 1 d . . .
H172 H 0.2190(19) 0.9270(14) 0.9434(11) 0.024(5) Uiso 1 1 d . . .
H181 H 0.2826(18) 0.7751(14) 0.9118(11) 0.025(5) Uiso 1 1 d . . .
H182 H 0.2731(19) 0.7809(15) 0.9943(11) 0.029(5) Uiso 1 1 d . . .

loop_
_atom_site_aniso_label
_atom_site_aniso_U_11
_atom_site_aniso_U_22
_atom_site_aniso_U_33
_atom_site_aniso_U_23
_atom_site_aniso_U_13
_atom_site_aniso_U_12
O1 0.0245(5) 0.0283(5) 0.0221(5) 0.0001(4) 0.0056(4) 0.0047(4)
O2 0.0387(6) 0.0210(5) 0.0196(5) 0.0000(4) 0.0015(4) -0.0058(5)
O3 0.0197(5) 0.0397(6) 0.0176(5) -0.0032(4) 0.0038(4) -0.0024(4)
O4 0.0198(5) 0.0341(6) 0.0182(5) -0.0002(4) 0.0059(4) -0.0009(4)
O5 0.0298(6) 0.0217(5) 0.0270(5) 0.0045(4) 0.0161(4) 0.0038(4)
O6 0.0218(5) 0.0296(6) 0.0214(5) 0.0057(4) 0.0071(4) 0.0061(4)
N1 0.0196(6) 0.0184(5) 0.0229(6) 0.0017(4) 0.0049(5) 0.0018(4)
N2 0.0191(6) 0.0209(6) 0.0188(6) -0.0012(4) 0.0045(4) -0.0019(4)
C1 0.0200(7) 0.0177(6) 0.0241(7) 0.0014(5) 0.0070(5) 0.0021(5)
C2 0.0212(7) 0.0225(7) 0.0210(7) -0.0014(5) 0.0028(5) 0.0028(5)
C3 0.0184(7) 0.0195(6) 0.0281(7) -0.0022(5) 0.0052(5) 0.0005(5)
C4 0.0222(7) 0.0225(7) 0.0262(7) -0.0009(5) 0.0096(6) 0.0010(5)
C5 0.0225(7) 0.0169(6) 0.0239(7) 0.0001(5) 0.0063(5) 0.0019(5)
C6 0.0243(7) 0.0226(7) 0.0256(7) 0.0014(6) 0.0030(6) 0.0003(6)
C7 0.0331(8) 0.0211(7) 0.0249(7) -0.0016(6) 0.0001(6) -0.0035(6)
C8 0.0269(8) 0.0267(7) 0.0181(7) -0.0015(5) 0.0001(6) -0.0020(6)
C9 0.0195(7) 0.0250(7) 0.0191(6) 0.0006(5) 0.0019(5) 0.0010(5)
C10 0.0203(7) 0.0228(7) 0.0192(6) -0.0025(5) 0.0041(5) -0.0030(5)
C11 0.0213(7) 0.0287(7) 0.0214(7) -0.0020(5) 0.0088(5) -0.0010(6)
C12 0.0181(7) 0.0266(7) 0.0237(7) 0.0024(5) 0.0054(5) -0.0003(5)
C13 0.0212(7) 0.0295(7) 0.0180(6) 0.0019(5) 0.0028(5) -0.0024(6)
C14 0.0206(7) 0.0201(6) 0.0190(6) -0.0001(5) 0.0057(5) -0.0026(5)
C15 0.0213(7) 0.0243(7) 0.0238(7) 0.0038(6) 0.0070(5) 0.0019(5)
C16 0.0249(7) 0.0216(7) 0.0250(7) 0.0017(5) 0.0108(6) 0.0040(6)
C17 0.0239(7) 0.0294(8) 0.0261(7) 0.0070(6) 0.0136(6) 0.0066(6)
C18 0.0185(7) 0.0307(8) 0.0281(8) 0.0089(6) 0.0101(6) 0.0033(6)
C19 0.0194(7) 0.0314(8) 0.0257(7) -0.0027(6) 0.0065(6) -0.0008(6)
C20 0.0184(7) 0.0346(9) 0.0434(10) 0.0004(7) 0.0074(7) 0.0047(6)
C21 0.0232(8) 0.0487(11) 0.0337(9) -0.0123(8) 0.0049(6) -0.0055(7)
C22 0.0183(7) 0.0421(9) 0.0249(7) 0.0058(6) 0.0030(6) 0.0006(6)
C23 0.0230(8) 0.0491(11) 0.0324(9) 0.0022(8) 0.0035(6) -0.0091(7)
C24 0.0254(8) 0.0485(11) 0.0445(10) 0.0082(8) 0.0123(7) 0.0084(8)
F1 0.0263(5) 0.0379(5) 0.0206(4) -0.0021(4) 0.0018(4) 0.0046(4)
F2 0.0267(5) 0.0443(6) 0.0265(5) -0.0020(4) 0.0126(4) 0.0015(4)
F3 0.0280(5) 0.0452(6) 0.0301(5) 0.0010(4) 0.0120(4) -0.0050(4)
F4 0.0326(5) 0.0341(5) 0.0529(7) -0.0107(5) 0.0165(5) 0.0042(4)
F5 0.0317(6) 0.0472(7) 0.0444(6) 0.0149(5) 0.0081(5) 0.0053(5)
F6 0.0187(5) 0.0522(7) 0.0694(8) 0.0060(6) 0.0049(5) 0.0101(5)
F7 0.0390(6) 0.0799(9) 0.0257(5) -0.0065(6) 0.0008(5) -0.0021(6)
F8 0.0241(5) 0.0700(9) 0.0549(7) -0.0251(6) 0.0101(5) -0.0184(5)
F9 0.0410(6) 0.0403(6) 0.0567(7) -0.0210(5) 0.0118(5) -0.0065(5)
F10 0.0241(5) 0.0511(6) 0.0240(5) -0.0063(4) 0.0106(4) -0.0001(4)
F11 0.0241(5) 0.0659(7) 0.0176(4) 0.0017(4) 0.0006(4) -0.0008(5)
F12 0.0232(5) 0.0673(8) 0.0280(5) 0.0134(5) 0.0019(4) 0.0047(5)
F13 0.0477(7) 0.0501(7) 0.0417(6) -0.0125(5) 0.0080(5) -0.0195(6)
F14 0.0301(5) 0.0466(6) 0.0332(5) 0.0093(5) 0.0059(4) -0.0069(4)
F15 0.0213(5) 0.0815(10) 0.0533(7) 0.0140(7) 0.0014(5) -0.0160(6)
F16 0.0332(6) 0.0567(7) 0.0427(6) 0.0003(5) 0.0195(5) 0.0031(5)
F17 0.0462(7) 0.0361(6) 0.0794(9) 0.0045(6) 0.0316(7) 0.0079(5)
F18 0.0314(6) 0.0905(11) 0.0618(8) 0.0167(8) 0.0123(6) 0.0298(7)

loop_
_atom_type_symbol
_atom_type_description
_atom_type_scat_dispersion_real
_atom_type_scat_dispersion_imag
_atom_type_scat_source
C C 0.0033 0.0016 'International Tables Vol C Tables 4.2.6.8 and 6.1.1.4'
H H 0.0000 0.0000 'International Tables Vol C Tables 4.2.6.8 and 6.1.1.4'
N N 0.0061 0.0033 'International Tables Vol C Tables 4.2.6.8 and 6.1.1.4'
O O 0.0106 0.0060 'International Tables Vol C Tables 4.2.6.8 and 6.1.1.4'
F F 0.0171 0.0103 'International Tables Vol C Tables 4.2.6.8 and 6.1.1.4'

loop_
_geom_angle_atom_site_label_1
_geom_angle_atom_site_label_2
_geom_angle_atom_site_label_3
_geom_angle
_geom_angle_site_symmetry_1
_geom_angle_site_symmetry_3
_geom_angle_publ_flag
C5 O1 C6 115.63(12) . . ?
C7 O2 C8 114.23(12) . . ?
C10 O3 C9 119.12(11) . . ?
C14 O4 C15 117.50(11) . . ?
C16 O5 C17 112.65(11) . . ?
C1 O6 C18 116.45(11) . . ?
C1 N1 C5 119.80(13) . . ?
C14 N2 C10 118.68(13) . . ?
N1 C1 O6 120.51(13) . . ?
N1 C1 C2 121.36(13) . . ?
O6 C1 C2 118.13(13) . . ?
F1 C2 C1 118.94(13) . . ?
F1 C2 C3 120.58(13) . . ?
C1 C2 C3 120.47(14) . . ?
C4 C3 C2 116.27(14) . . ?
C4 C3 C19 121.06(13) . . ?
C2 C3 C19 122.63(14) . . ?
F2 C4 C3 122.84(14) . . ?
F2 C4 C5 117.39(14) . . ?
C3 C4 C5 119.77(14) . . ?
N1 C5 O1 120.33(13) . . ?
N1 C5 C4 122.21(14) . . ?
O1 C5 C4 117.45(13) . . ?
O1 C6 C7 106.80(13) . . ?
O2 C7 C6 106.61(13) . . ?
O2 C8 C9 107.74(12) . . ?
O3 C9 C8 111.14(13) . . ?
N2 C10 O3 121.99(13) . . ?
N2 C10 C11 121.67(13) . . ?
O3 C10 C11 116.32(13) . . ?
F10 C11 C12 120.62(13) . . ?
F10 C11 C10 118.18(13) . . ?
C12 C11 C10 121.18(13) . . ?
C11 C12 C13 115.78(14) . . ?
C11 C12 C22 121.74(13) . . ?
C13 C12 C22 122.19(14) . . ?
F11 C13 C12 122.42(14) . . ?
F11 C13 C14 117.52(13) . . ?
C12 C13 C14 120.02(13) . . ?
N2 C14 O4 121.17(13) . . ?
N2 C14 C13 122.59(13) . . ?
O4 C14 C13 116.23(13) . . ?
O4 C15 C16 107.05(12) . . ?
O5 C16 C15 107.99(12) . . ?
O5 C17 C18 108.24(12) . . ?
O6 C18 C17 111.21(13) . . ?
F3 C19 C3 109.94(13) . . ?
F3 C19 C20 105.73(13) . . ?
C3 C19 C20 110.13(13) . . ?
F3 C19 C21 103.98(13) . . ?
C3 C19 C21 115.26(13) . . ?
C20 C19 C21 111.21(14) . . ?
F4 C20 F5 108.18(15) . . ?
F4 C20 F6 108.16(14) . . ?
F5 C20 F6 108.27(15) . . ?
F4 C20 C19 109.01(14) . . ?
F5 C20 C19 112.27(14) . . ?
F6 C20 C19 110.84(14) . . ?
F9 C21 F7 108.66(15) . . ?
F9 C21 F8 108.37(16) . . ?
F7 C21 F8 106.74(15) . . ?
F9 C21 C19 110.97(15) . . ?
F7 C21 C19 112.24(16) . . ?
F8 C21 C19 109.71(14) . . ?
F12 C22 C12 110.29(13) . . ?
F12 C22 C23 104.97(14) . . ?
C12 C22 C23 108.61(14) . . ?
F12 C22 C24 104.81(14) . . ?
C12 C22 C24 115.43(15) . . ?
C23 C22 C24 112.17(14) . . ?
F14 C23 F15 108.60(15) . . ?
F14 C23 F13 107.78(16) . . ?
F15 C23 F13 108.20(15) . . ?
F14 C23 C22 112.17(15) . . ?
F15 C23 C22 111.16(16) . . ?
F13 C23 C22 108.82(14) . . ?
F17 C24 F16 108.49(18) . . ?
F17 C24 F18 108.16(17) . . ?
F16 C24 F18 107.01(15) . . ?
F17 C24 C22 110.51(14) . . ?
F16 C24 C22 113.09(16) . . ?
F18 C24 C22 109.41(17) . . ?

loop_
_geom_bond_atom_site_label_1
_geom_bond_atom_site_label_2
_geom_bond_distance
_geom_bond_site_symmetry_2
_geom_bond_publ_flag
O1 C5 1.3456(18) . ?
O1 C6 1.4497(19) . ?
O2 C7 1.4165(19) . ?
O2 C8 1.4173(19) . ?
O3 C10 1.3503(18) . ?
O3 C9 1.4476(18) . ?
O4 C14 1.3504(17) . ?
O4 C15 1.4511(18) . ?
O5 C16 1.4215(18) . ?
O5 C17 1.4225(17) . ?
O6 C1 1.3555(17) . ?
O6 C18 1.4581(18) . ?
N1 C1 1.3202(19) . ?
N1 C5 1.3219(19) . ?
N2 C14 1.3259(19) . ?
N2 C10 1.3326(18) . ?
C1 C2 1.396(2) . ?
C2 F1 1.3444(17) . ?
C2 C3 1.403(2) . ?
C3 C4 1.388(2) . ?
C3 C19 1.531(2) . ?
C4 F2 1.3473(17) . ?
C4 C5 1.402(2) . ?
C6 C7 1.505(2) . ?
C8 C9 1.507(2) . ?
C10 C11 1.391(2) . ?
C11 F10 1.3504(16) . ?
C11 C12 1.392(2) . ?
C12 C13 1.394(2) . ?
C12 C22 1.526(2) . ?
C13 F11 1.3489(17) . ?
C13 C14 1.398(2) . ?
C15 C16 1.506(2) . ?
C17 C18 1.510(2) . ?
C19 F3 1.3768(18) . ?
C19 C20 1.551(2) . ?
C19 C21 1.563(2) . ?
C20 F4 1.325(2) . ?
C20 F5 1.329(2) . ?
C20 F6 1.3409(19) . ?
C21 F9 1.329(2) . ?
C21 F7 1.330(2) . ?
C21 F8 1.333(2) . ?
C22 F12 1.3776(19) . ?
C22 C23 1.555(3) . ?
C22 C24 1.561(3) . ?
C23 F14 1.325(2) . ?
C23 F15 1.334(2) . ?
C23 F13 1.336(2) . ?
C24 F17 1.329(2) . ?
C24 F16 1.332(2) . ?
C24 F18 1.337(2) . ?

loop_
_geom_torsion_atom_site_label_1
_geom_torsion_atom_site_label_2
_geom_torsion_atom_site_label_3
_geom_torsion_atom_site_label_4
_geom_torsion
_geom_torsion_site_symmetry_1
_geom_torsion_site_symmetry_2
_geom_torsion_site_symmetry_3
_geom_torsion_site_symmetry_4
_geom_torsion_publ_flag
C5 N1 C1 O6 176.33(13) . . . . ?
C5 N1 C1 C2 -4.3(2) . . . . ?
C18 O6 C1 N1 -17.2(2) . . . . ?
C18 O6 C1 C2 163.35(13) . . . . ?
N1 C1 C2 F1 -175.94(13) . . . . ?
O6 C1 C2 F1 3.5(2) . . . . ?
N1 C1 C2 C3 3.8(2) . . . . ?
O6 C1 C2 C3 -176.78(13) . . . . ?
F1 C2 C3 C4 178.14(13) . . . . ?
C1 C2 C3 C4 -1.6(2) . . . . ?
F1 C2 C3 C19 0.4(2) . . . . ?
C1 C2 C3 C19 -179.29(14) . . . . ?
C2 C3 C4 F2 -179.14(14) . . . . ?
C19 C3 C4 F2 -1.4(2) . . . . ?
C2 C3 C4 C5 0.0(2) . . . . ?
C19 C3 C4 C5 177.78(14) . . . . ?
C1 N1 C5 O1 -176.81(13) . . . . ?
C1 N1 C5 C4 2.7(2) . . . . ?
C6 O1 C5 N1 5.36(19) . . . . ?
C6 O1 C5 C4 -174.15(13) . . . . ?
F2 C4 C5 N1 178.68(13) . . . . ?
C3 C4 C5 N1 -0.5(2) . . . . ?
F2 C4 C5 O1 -1.8(2) . . . . ?
C3 C4 C5 O1 178.95(13) . . . . ?
C5 O1 C6 C7 165.54(12) . . . . ?
C8 O2 C7 C6 175.22(13) . . . . ?
O1 C6 C7 O2 -73.68(16) . . . . ?
C7 O2 C8 C9 -173.46(13) . . . . ?
C10 O3 C9 C8 -87.71(16) . . . . ?
O2 C8 C9 O3 73.19(16) . . . . ?
C14 N2 C10 O3 179.77(13) . . . . ?
C14 N2 C10 C11 -2.1(2) . . . . ?
C9 O3 C10 N2 -8.7(2) . . . . ?
C9 O3 C10 C11 173.07(13) . . . . ?
N2 C10 C11 F10 -179.02(13) . . . . ?
O3 C10 C11 F10 -0.8(2) . . . . ?
N2 C10 C11 C12 -0.6(2) . . . . ?
O3 C10 C11 C12 177.59(14) . . . . ?
F10 C11 C12 C13 -179.45(14) . . . . ?
C10 C11 C12 C13 2.2(2) . . . . ?
F10 C11 C12 C22 6.6(2) . . . . ?
C10 C11 C12 C22 -171.74(15) . . . . ?
C11 C12 C13 F11 -178.63(15) . . . . ?
C22 C12 C13 F11 -4.7(2) . . . . ?
C11 C12 C13 C14 -1.2(2) . . . . ?
C22 C12 C13 C14 172.76(15) . . . . ?
C10 N2 C14 O4 -177.95(13) . . . . ?
C10 N2 C14 C13 3.2(2) . . . . ?
C15 O4 C14 N2 -0.4(2) . . . . ?
C15 O4 C14 C13 178.53(13) . . . . ?
F11 C13 C14 N2 176.04(14) . . . . ?
C12 C13 C14 N2 -1.6(2) . . . . ?
F11 C13 C14 O4 -2.9(2) . . . . ?
C12 C13 C14 O4 179.55(14) . . . . ?
C14 O4 C15 C16 159.21(13) . . . . ?
C17 O5 C16 C15 -172.80(13) . . . . ?
O4 C15 C16 O5 -72.88(15) . . . . ?
C16 O5 C17 C18 -178.83(13) . . . . ?
C1 O6 C18 C17 -83.71(16) . . . . ?
O5 C17 C18 O6 69.53(17) . . . . ?
C4 C3 C19 F3 21.7(2) . . . . ?
C2 C3 C19 F3 -160.70(14) . . . . ?
C4 C3 C19 C20 -94.40(17) . . . . ?
C2 C3 C19 C20 83.18(18) . . . . ?
C4 C3 C19 C21 138.80(16) . . . . ?
C2 C3 C19 C21 -43.6(2) . . . . ?
F3 C19 C20 F4 -58.52(16) . . . . ?
C3 C19 C20 F4 60.21(17) . . . . ?
C21 C19 C20 F4 -170.76(13) . . . . ?
F3 C19 C20 F5 -178.37(13) . . . . ?
C3 C19 C20 F5 -59.64(18) . . . . ?
C21 C19 C20 F5 69.39(18) . . . . ?
F3 C19 C20 F6 60.41(18) . . . . ?
C3 C19 C20 F6 179.14(14) . . . . ?
C21 C19 C20 F6 -51.83(19) . . . . ?
F3 C19 C21 F9 86.94(16) . . . . ?
C3 C19 C21 F9 -33.5(2) . . . . ?
C20 C19 C21 F9 -159.72(15) . . . . ?
F3 C19 C21 F7 -151.27(14) . . . . ?
C3 C19 C21 F7 88.32(18) . . . . ?
C20 C19 C21 F7 -37.92(19) . . . . ?
F3 C19 C21 F8 -32.8(2) . . . . ?
C3 C19 C21 F8 -153.18(15) . . . . ?
C20 C19 C21 F8 80.57(19) . . . . ?
C11 C12 C22 F12 -168.41(15) . . . . ?
C13 C12 C22 F12 18.0(2) . . . . ?
C11 C12 C22 C23 77.07(19) . . . . ?
C13 C12 C22 C23 -96.49(18) . . . . ?
C11 C12 C22 C24 -49.9(2) . . . . ?
C13 C12 C22 C24 136.56(16) . . . . ?
F12 C22 C23 F14 -175.25(14) . . . . ?
C12 C22 C23 F14 -57.29(19) . . . . ?
C24 C22 C23 F14 71.50(19) . . . . ?
F12 C22 C23 F15 62.95(18) . . . . ?
C12 C22 C23 F15 -179.09(14) . . . . ?
C24 C22 C23 F15 -50.3(2) . . . . ?
F12 C22 C23 F13 -56.10(17) . . . . ?
C12 C22 C23 F13 61.86(18) . . . . ?
C24 C22 C23 F13 -169.35(15) . . . . ?
F12 C22 C24 F17 90.14(18) . . . . ?
C12 C22 C24 F17 -31.4(2) . . . . ?
C23 C22 C24 F17 -156.52(15) . . . . ?
F12 C22 C24 F16 -148.01(15) . . . . ?
C12 C22 C24 F16 90.45(19) . . . . ?
C23 C22 C24 F16 -34.7(2) . . . . ?
F12 C22 C24 F18 -28.8(2) . . . . ?
C12 C22 C24 F18 -150.37(15) . . . . ?
C23 C22 C24 F18 84.50(19) . . . . ?

loop_
_cod_related_entry_id
_cod_related_entry_database
_cod_related_entry_code
1 ChemSpider 10330898
